data_4088216
loop_
_publ_author_name
'Kinzhalov, Mikhail A.'
'Timofeeva, Svetlana A.'
'Luzyanin, Konstantin V.'
'Boyarskiy, Vadim P.'
'Yakimanskiy, Anton A.'
'Haukka, Matti'
'Kukushkin, Vadim Yu.'

_publ_section_title
;
 Palladium(II)-Mediated Addition of Benzenediamines to Isocyanides:
 Generation of Three Types of Diaminocarbene Ligands Depending on the
 Isomeric Structure of the Nucleophile
;
_journal_issue 2
_journal_name_full Organometallics
_journal_page_first 218
_journal_paper_doi 10.1021/acs.organomet.5b00936
_journal_volume 35
_journal_year 2016
_chemical_formula_moiety 'C32 H36 Cl2 N6 Pd, 3.5(C2 H3 N), 2(Cl)'
_chemical_formula_sum 'C39 H46.5 Cl4 N9.5 Pd'
_chemical_formula_weight 896.56
_space_group_IT_number 2
_space_group_name_Hall '-P 1'
_space_group_name_H-M_alt 'P -1'
_symmetry_cell_setting triclinic
_symmetry_space_group_name_Hall '-P 1'
_symmetry_space_group_name_H-M 'P -1'
_atom_sites_solution_hydrogens geom
_atom_sites_solution_primary direct
_atom_sites_solution_secondary difmap
_audit_creation_method SHELXL-97
_cell_angle_alpha 78.850(4)
_cell_angle_beta 61.296(5)
_cell_angle_gamma 85.051(4)
_cell_formula_units_Z 2
_cell_length_a 13.4944(7)
_cell_length_b 13.7188(6)
_cell_length_c 13.9543(7)
_cell_measurement_reflns_used 7952
_cell_measurement_temperature 123(2)
_cell_measurement_theta_max 74.9740
_cell_measurement_theta_min 3.7314
_cell_volume 2223.0(2)
_computing_cell_refinement
;
CrysAlisPro, Agilent Technologies,
Version 1.171.35.21 (release 20-01-2012 CrysAlis171 .NET)
(compiled Jan 23 2012,18:06:46)
;
_computing_data_collection
;
CrysAlisPro, Agilent Technologies,
Version 1.171.35.21 (release 20-01-2012 CrysAlis171 .NET)
(compiled Jan 23 2012,18:06:46)
;
_computing_data_reduction
;
CrysAlisPro, Agilent Technologies,
Version 1.171.35.21 (release 20-01-2012 CrysAlis171 .NET)
(compiled Jan 23 2012,18:06:46)
;
_computing_molecular_graphics 'CrystaMaker (CrystalMaker Software ltd., 2012)'
_computing_publication_material 'SHELXL-97 (Sheldrick, 2008)'
_computing_structure_refinement 'SHELXL-97 (Sheldrick, 2008)'
_computing_structure_solution 'SUPERFLIP (Palatinus & Chapuis, 2007)'
_diffrn_ambient_temperature 123(2)
_diffrn_detector_area_resol_mean 10.3953
_diffrn_measured_fraction_theta_full 0.978
_diffrn_measured_fraction_theta_max 0.978
_diffrn_measurement_device_type 'SuperNova, Dual, Cu at zero, Atlas'
_diffrn_measurement_method '\w scans'
_diffrn_radiation_monochromator mirror
_diffrn_radiation_source 'SuperNova (Cu) X-ray Source'
_diffrn_radiation_type CuK\a
_diffrn_radiation_wavelength 1.54184
_diffrn_reflns_av_R_equivalents 0.0322
_diffrn_reflns_av_sigmaI/netI 0.0461
_diffrn_reflns_limit_h_max 16
_diffrn_reflns_limit_h_min -13
_diffrn_reflns_limit_k_max 16
_diffrn_reflns_limit_k_min -14
_diffrn_reflns_limit_l_max 16
_diffrn_reflns_limit_l_min -16
_diffrn_reflns_number 13043
_diffrn_reflns_theta_full 69.25
_diffrn_reflns_theta_max 69.25
_diffrn_reflns_theta_min 3.73
_exptl_absorpt_coefficient_mu 5.878
_exptl_absorpt_correction_T_max 0.6712
_exptl_absorpt_correction_T_min 0.3338
_exptl_absorpt_correction_type analytical
_exptl_absorpt_process_details
;
CrysAlisPro, Agilent Technologies,
Version 1.171.35.21 (release 20-01-2012 CrysAlis171 .NET)
(compiled Jan 23 2012,18:06:46)
Analytical numeric absorption correction using a multifaceted crystal
			model based on expressions derived by R.C. Clark & J.S. Reid.
(Clark, R. C. & Reid, J. S. (1995). Acta Cryst. A51, 887-897)
;
_exptl_crystal_colour colourless
_exptl_crystal_density_diffrn 1.339
_exptl_crystal_density_method 'not measured'
_exptl_crystal_description block
_exptl_crystal_F_000 922
_exptl_crystal_size_max 0.24
_exptl_crystal_size_mid 0.08
_exptl_crystal_size_min 0.07
_refine_diff_density_max 1.400
_refine_diff_density_min -0.914
_refine_diff_density_rms 0.094
_refine_ls_extinction_method none
_refine_ls_goodness_of_fit_ref 1.037
_refine_ls_hydrogen_treatment constr
_refine_ls_matrix_type full
_refine_ls_number_parameters 506
_refine_ls_number_reflns 8128
_refine_ls_number_restraints 18
_refine_ls_restrained_S_all 1.048
_refine_ls_R_factor_all 0.0407
_refine_ls_R_factor_gt 0.0371
_refine_ls_shift/su_max 0.001
_refine_ls_shift/su_mean 0.000
_refine_ls_structure_factor_coef Fsqd
_refine_ls_weighting_details 'calc w=1/[\s^2^(Fo^2^)+(0.0639P)^2^+1.5256P] where P=(Fo^2^+2Fc^2^)/3'
_refine_ls_weighting_scheme calc
_refine_ls_wR_factor_gt 0.1028
_refine_ls_wR_factor_ref 0.1067
_reflns_number_gt 7432
_reflns_number_total 8128
_reflns_threshold_expression >2sigma(I)
_cod_data_source_file om5b00936_si_006.cif
_cod_data_source_block km337a
_cod_original_cell_volume 2223.02(19)
_cod_original_sg_symbol_H-M P-1
_cod_original_formula_sum 'C39 H46.50 Cl4 N9.50 Pd'
_cod_database_code 4088216

loop_
_symmetry_equiv_pos_as_xyz
'x, y, z'
'-x, -y, -z'

loop_
_atom_site_label
_atom_site_type_symbol
_atom_site_fract_x
_atom_site_fract_y
_atom_site_fract_z
_atom_site_U_iso_or_equiv
_atom_site_adp_type
_atom_site_occupancy
_atom_site_symmetry_multiplicity
_atom_site_calc_flag
_atom_site_refinement_flags
Pd1 Pd 0.510573(15) 0.612416(14) 0.052704(15) 0.01414(8) Uani 1 1 d .
Cl1 Cl 0.29681(7) 0.77330(6) 0.36623(7) 0.03218(18) Uani 1 1 d .
Cl2 Cl 0.56532(7) 0.70913(6) 0.34105(7) 0.03182(18) Uani 1 1 d .
Cl3 Cl 0.79350(6) 0.39620(6) -0.00271(6) 0.02358(16) Uani 1 1 d .
Cl4 Cl 0.33527(6) 0.38186(5) 0.31335(6) 0.01928(15) Uani 1 1 d .
N1 N 0.2883(2) 0.60798(19) 0.2577(2) 0.0177(5) Uani 1 1 d .
H1 H 0.3091 0.5478 0.2761 0.021 Uiso 1 1 calc R
N2 N 0.3263(2) 0.74832(19) 0.1278(2) 0.0187(5) Uani 1 1 d .
H2 H 0.2623 0.7712 0.1760 0.022 Uiso 1 1 calc R
N3 N 0.4537(2) 0.66161(18) -0.0642(2) 0.0164(5) Uani 1 1 d .
H3A H 0.5031 0.6435 -0.1313 0.020 Uiso 1 1 calc R
H3B H 0.3835 0.6354 -0.0402 0.020 Uiso 1 1 calc R
N4 N 0.5388(2) 0.53029(19) 0.2553(2) 0.0197(5) Uani 1 1 d .
H4 H 0.4722 0.5024 0.2821 0.024 Uiso 1 1 calc R
N5 N 0.6842(2) 0.62366(19) 0.1141(2) 0.0182(5) Uani 1 1 d .
H5 H 0.7186 0.6082 0.1548 0.022 Uiso 1 1 calc R
N6 N 0.6740(2) 0.58775(19) -0.0726(2) 0.0175(5) Uani 1 1 d .
H6A H 0.7035 0.5295 -0.0518 0.021 Uiso 1 1 calc R
H6B H 0.6740 0.5857 -0.1380 0.021 Uiso 1 1 calc R
N7 N 1.0971(3) 0.8439(2) 0.2162(3) 0.0383(7) Uani 1 1 d .
N8 N 0.8712(3) 0.5595(3) 0.1606(3) 0.0381(7) Uani 1 1 d .
N9 N 0.7852(4) -0.0545(3) 0.1871(4) 0.0596(11) Uani 1 1 d .
N10 N 0.2145(8) -0.0983(8) 0.6106(7) 0.061(2) Uani 0.50 1 d PU
C1 C 0.3594(3) 0.6594(2) 0.1600(2) 0.0178(6) Uani 1 1 d .
C2 C 0.1809(3) 0.6409(2) 0.3361(2) 0.0194(6) Uani 1 1 d .
C3 C 0.1748(3) 0.7157(2) 0.3935(3) 0.0234(6) Uani 1 1 d .
C4 C 0.0718(3) 0.7459(3) 0.4734(3) 0.0311(7) Uani 1 1 d .
H4A H 0.0689 0.7974 0.5115 0.037 Uiso 1 1 calc R
C5 C -0.0258(3) 0.7000(3) 0.4963(3) 0.0322(8) Uani 1 1 d .
H5A H -0.0967 0.7198 0.5507 0.039 Uiso 1 1 calc R
C6 C -0.0213(3) 0.6249(3) 0.4401(3) 0.0277(7) Uani 1 1 d .
H6 H -0.0896 0.5940 0.4572 0.033 Uiso 1 1 calc R
C7 C 0.0810(3) 0.5938(2) 0.3594(3) 0.0218(6) Uani 1 1 d .
C8 C 0.0854(2) 0.5111(2) 0.2959(2) 0.0185(6) Uani 1 1 d .
H8A H 0.1139 0.5391 0.2171 0.028 Uiso 1 1 calc R
H8B H 0.0094 0.4838 0.3264 0.028 Uiso 1 1 calc R
H8C H 0.1358 0.4582 0.3042 0.028 Uiso 1 1 calc R
C9 C 0.3856(2) 0.8093(2) 0.0222(2) 0.0177(6) Uani 1 1 d .
C10 C 0.3779(2) 0.9126(2) 0.0126(3) 0.0194(6) Uani 1 1 d .
H10 H 0.3341 0.9408 0.0775 0.023 Uiso 1 1 calc R
C11 C 0.4324(3) 0.9752(2) -0.0890(3) 0.0214(6) Uani 1 1 d .
C12 C 0.4216(3) 1.0864(2) -0.0961(3) 0.0266(7) Uani 1 1 d .
H12A H 0.3770 1.1119 -0.1339 0.040 Uiso 1 1 calc R
H12B H 0.4970 1.1171 -0.1379 0.040 Uiso 1 1 calc R
H12C H 0.3839 1.1025 -0.0211 0.040 Uiso 1 1 calc R
C13 C 0.4963(3) 0.9332(2) -0.1846(3) 0.0260(7) Uani 1 1 d .
C14 C 0.5549(4) 0.9969(3) -0.2980(3) 0.0484(11) Uani 1 1 d .
H14A H 0.5034 1.0490 -0.3058 0.073 Uiso 1 1 calc R
H14B H 0.5768 0.9556 -0.3550 0.073 Uiso 1 1 calc R
H14C H 0.6225 1.0276 -0.3070 0.073 Uiso 1 1 calc R
C15 C 0.5043(3) 0.8297(2) -0.1751(3) 0.0231(6) Uani 1 1 d .
H15 H 0.5489 0.8013 -0.2398 0.028 Uiso 1 1 calc R
C16 C 0.4487(2) 0.7679(2) -0.0736(2) 0.0177(6) Uani 1 1 d .
C17 C 0.5817(2) 0.5851(2) 0.1543(2) 0.0174(6) Uani 1 1 d .
C18 C 0.5930(2) 0.5129(2) 0.3245(2) 0.0196(6) Uani 1 1 d .
C19 C 0.6087(3) 0.5896(2) 0.3688(3) 0.0228(6) Uani 1 1 d .
C20 C 0.6604(3) 0.5726(3) 0.4364(3) 0.0267(7) Uani 1 1 d .
H20 H 0.6707 0.6253 0.4662 0.032 Uiso 1 1 calc R
C21 C 0.6963(3) 0.4776(3) 0.4592(3) 0.0296(7) Uani 1 1 d .
H21 H 0.7319 0.4649 0.5047 0.035 Uiso 1 1 calc R
C22 C 0.6807(3) 0.4007(3) 0.4159(3) 0.0262(7) Uani 1 1 d .
H22 H 0.7060 0.3360 0.4323 0.031 Uiso 1 1 calc R
C23 C 0.6288(3) 0.4165(2) 0.3491(3) 0.0225(6) Uani 1 1 d .
C24 C 0.6110(3) 0.3293(2) 0.3016(2) 0.0196(6) Uani 1 1 d .
H24A H 0.5300 0.3183 0.3312 0.029 Uiso 1 1 calc R
H24B H 0.6449 0.2688 0.3233 0.029 Uiso 1 1 calc R
H24C H 0.6471 0.3462 0.2205 0.029 Uiso 1 1 calc R
C25 C 0.7423(2) 0.6878(2) 0.0105(2) 0.0170(6) Uani 1 1 d .
C26 C 0.8074(2) 0.7656(2) 0.0007(3) 0.0198(6) Uani 1 1 d .
H26 H 0.8159 0.7729 0.0627 0.024 Uiso 1 1 calc R
C27 C 0.8604(3) 0.8331(2) -0.0974(3) 0.0228(6) Uani 1 1 d .
C28 C 0.9274(3) 0.9187(3) -0.1033(3) 0.0338(8) Uani 1 1 d .
H28A H 0.8868 0.9809 -0.1076 0.051 Uiso 1 1 calc R
H28B H 1.0016 0.9222 -0.1694 0.051 Uiso 1 1 calc R
H28C H 0.9371 0.9087 -0.0369 0.051 Uiso 1 1 calc R
C29 C 0.8458(3) 0.8234(2) -0.1882(3) 0.0239(6) Uani 1 1 d .
C30 C 0.8935(3) 0.8990(3) -0.2932(3) 0.0352(8) Uani 1 1 d .
H30A H 0.8655 0.9650 -0.2758 0.053 Uiso 1 1 calc R
H30B H 0.8700 0.8824 -0.3445 0.053 Uiso 1 1 calc R
H30C H 0.9762 0.8988 -0.3276 0.053 Uiso 1 1 calc R
C31 C 0.7855(2) 0.7417(2) -0.1801(2) 0.0199(6) Uani 1 1 d .
H31 H 0.7782 0.7331 -0.2423 0.024 Uiso 1 1 calc R
C32 C 0.7362(2) 0.6729(2) -0.0827(2) 0.0174(6) Uani 1 1 d .
C33 C 1.0366(3) 0.8006(3) 0.2057(3) 0.0348(8) Uani 1 1 d .
C34 C 0.9604(4) 0.7433(3) 0.1907(4) 0.0498(11) Uani 1 1 d .
H34A H 1.0041 0.7093 0.1272 0.075 Uiso 1 1 calc R
H34B H 0.9061 0.7880 0.1772 0.075 Uiso 1 1 calc R
H34C H 0.9197 0.6939 0.2578 0.075 Uiso 1 1 calc R
C35 C 0.9108(3) 0.4834(3) 0.1542(3) 0.0328(8) Uani 1 1 d .
C36 C 0.9606(4) 0.3855(4) 0.1463(4) 0.0501(11) Uani 1 1 d .
H36A H 0.9404 0.3531 0.1013 0.075 Uiso 1 1 calc R
H36B H 0.9322 0.3455 0.2207 0.075 Uiso 1 1 calc R
H36C H 1.0430 0.3915 0.1114 0.075 Uiso 1 1 calc R
C37 C 0.7863(3) 0.0293(3) 0.1600(4) 0.0408(9) Uani 1 1 d .
C38 C 0.7893(4) 0.1355(3) 0.1230(4) 0.0496(11) Uani 1 1 d .
H38A H 0.8360 0.1505 0.0422 0.074 Uiso 1 1 calc R
H38B H 0.8216 0.1683 0.1582 0.074 Uiso 1 1 calc R
H38C H 0.7124 0.1596 0.1434 0.074 Uiso 1 1 calc R
C39 C 0.2072(7) -0.0264(8) 0.5918(6) 0.0426(19) Uani 0.50 1 d PU
C40 C 0.1998(10) 0.0809(9) 0.5713(8) 0.065(3) Uani 0.50 1 d PU
H40A H 0.1217 0.1010 0.6156 0.097 Uiso 0.50 1 calc PR
H40B H 0.2237 0.1044 0.4923 0.097 Uiso 0.50 1 calc PR
H40C H 0.2492 0.1099 0.5920 0.097 Uiso 0.50 1 calc PR

loop_
_atom_site_aniso_label
_atom_site_aniso_U_11
_atom_site_aniso_U_22
_atom_site_aniso_U_33
_atom_site_aniso_U_23
_atom_site_aniso_U_13
_atom_site_aniso_U_12
Pd1 0.01187(12) 0.01699(12) 0.01393(12) -0.00325(8) -0.00654(9) 0.00226(8)
Cl1 0.0352(4) 0.0342(4) 0.0284(4) -0.0069(3) -0.0149(3) -0.0034(3)
Cl2 0.0355(4) 0.0316(4) 0.0316(4) -0.0079(3) -0.0181(4) 0.0027(3)
Cl3 0.0181(3) 0.0272(4) 0.0262(4) -0.0041(3) -0.0117(3) 0.0029(3)
Cl4 0.0194(3) 0.0205(3) 0.0191(3) -0.0046(3) -0.0098(3) 0.0017(3)
N1 0.0144(11) 0.0192(12) 0.0163(12) -0.0022(10) -0.0055(10) 0.0030(9)
N2 0.0142(11) 0.0225(13) 0.0168(12) -0.0042(10) -0.0058(10) 0.0041(9)
N3 0.0149(11) 0.0165(12) 0.0168(12) -0.0026(9) -0.0068(10) 0.0008(9)
N4 0.0161(12) 0.0246(13) 0.0199(12) -0.0008(10) -0.0106(10) -0.0001(10)
N5 0.0154(12) 0.0234(13) 0.0172(12) -0.0032(10) -0.0093(10) 0.0024(10)
N6 0.0161(12) 0.0196(12) 0.0182(12) -0.0059(10) -0.0084(10) 0.0016(9)
N7 0.0332(17) 0.0351(17) 0.0414(18) 0.0005(14) -0.0169(15) 0.0045(14)
N8 0.0220(15) 0.051(2) 0.0424(19) -0.0035(15) -0.0175(14) 0.0009(14)
N9 0.077(3) 0.042(2) 0.080(3) -0.010(2) -0.055(3) 0.008(2)
N10 0.059(4) 0.091(5) 0.043(3) -0.033(3) -0.027(3) 0.005(3)
C1 0.0204(14) 0.0181(14) 0.0195(14) -0.0042(11) -0.0129(12) 0.0016(11)
C2 0.0176(14) 0.0212(14) 0.0137(13) -0.0014(11) -0.0042(11) 0.0053(11)
C3 0.0227(15) 0.0244(15) 0.0190(15) 0.0005(12) -0.0084(13) 0.0020(12)
C4 0.0341(19) 0.0286(17) 0.0201(16) -0.0064(13) -0.0050(14) 0.0071(14)
C5 0.0224(16) 0.0347(19) 0.0219(16) -0.0036(14) 0.0019(13) 0.0069(14)
C6 0.0159(15) 0.0314(17) 0.0230(16) 0.0035(13) -0.0023(13) 0.0011(13)
C7 0.0203(15) 0.0222(15) 0.0192(14) 0.0004(12) -0.0084(12) 0.0028(12)
C8 0.0121(13) 0.0234(15) 0.0188(14) 0.0039(11) -0.0083(11) -0.0040(11)
C9 0.0143(13) 0.0209(14) 0.0176(14) -0.0010(11) -0.0082(11) 0.0003(11)
C10 0.0165(14) 0.0193(14) 0.0236(15) -0.0067(12) -0.0101(12) 0.0047(11)
C11 0.0181(14) 0.0206(15) 0.0244(15) -0.0033(12) -0.0095(12) 0.0012(11)
C12 0.0284(17) 0.0209(16) 0.0314(17) -0.0044(13) -0.0155(14) 0.0035(13)
C13 0.0229(16) 0.0229(16) 0.0233(16) -0.0004(13) -0.0049(13) -0.0014(12)
C14 0.064(3) 0.0241(18) 0.028(2) 0.0011(15) -0.0001(19) -0.0041(18)
C15 0.0228(15) 0.0222(15) 0.0183(15) -0.0024(12) -0.0054(12) 0.0006(12)
C16 0.0146(13) 0.0212(15) 0.0189(14) -0.0044(11) -0.0094(12) 0.0033(11)
C17 0.0159(13) 0.0200(14) 0.0162(13) -0.0066(11) -0.0069(11) 0.0044(11)
C18 0.0141(13) 0.0284(16) 0.0140(14) -0.0003(12) -0.0062(11) 0.0003(11)
C19 0.0198(14) 0.0295(16) 0.0186(15) -0.0036(12) -0.0093(12) 0.0023(12)
C20 0.0232(16) 0.0411(19) 0.0176(15) -0.0043(13) -0.0108(13) -0.0029(14)
C21 0.0237(16) 0.048(2) 0.0192(15) -0.0009(14) -0.0136(13) 0.0007(14)
C22 0.0230(16) 0.0354(18) 0.0198(15) -0.0003(13) -0.0124(13) 0.0056(13)
C23 0.0163(14) 0.0280(16) 0.0197(15) -0.0033(12) -0.0065(12) 0.0031(12)
C24 0.0206(14) 0.0193(14) 0.0188(14) -0.0017(11) -0.0111(12) 0.0081(11)
C25 0.0118(13) 0.0205(14) 0.0169(14) -0.0035(11) -0.0057(11) 0.0032(11)
C26 0.0167(14) 0.0236(15) 0.0212(15) -0.0083(12) -0.0098(12) 0.0045(11)
C27 0.0178(14) 0.0221(15) 0.0274(16) -0.0069(13) -0.0091(13) 0.0009(12)
C28 0.0355(19) 0.0312(18) 0.0355(19) -0.0023(15) -0.0173(16) -0.0092(15)
C29 0.0192(15) 0.0237(15) 0.0219(15) -0.0031(12) -0.0042(12) -0.0019(12)
C30 0.044(2) 0.0313(19) 0.0238(17) 0.0019(14) -0.0121(16) -0.0101(16)
C31 0.0163(14) 0.0238(15) 0.0168(14) -0.0047(12) -0.0055(12) 0.0018(11)
C32 0.0115(13) 0.0208(14) 0.0192(14) -0.0058(11) -0.0064(11) 0.0041(11)
C33 0.036(2) 0.0302(18) 0.037(2) -0.0050(15) -0.0177(17) 0.0096(16)
C34 0.054(3) 0.044(2) 0.063(3) -0.012(2) -0.037(2) 0.006(2)
C35 0.0193(16) 0.051(2) 0.0292(18) -0.0080(16) -0.0132(14) 0.0070(16)
C36 0.040(2) 0.064(3) 0.054(3) -0.024(2) -0.027(2) 0.023(2)
C37 0.038(2) 0.050(3) 0.046(2) -0.0183(19) -0.0274(19) 0.0108(18)
C38 0.050(3) 0.042(2) 0.071(3) -0.014(2) -0.041(2) 0.0114(19)
C39 0.033(3) 0.067(4) 0.022(3) -0.013(3) -0.011(3) 0.019(3)
C40 0.064(4) 0.087(5) 0.036(4) -0.010(3) -0.021(3) 0.020(4)

loop_
_atom_type_symbol
_atom_type_description
_atom_type_scat_dispersion_real
_atom_type_scat_dispersion_imag
_atom_type_scat_source
C C 0.0181 0.0091 'International Tables Vol C Tables 4.2.6.8 and 6.1.1.4'
H H 0.0000 0.0000 'International Tables Vol C Tables 4.2.6.8 and 6.1.1.4'
N N 0.0311 0.0180 'International Tables Vol C Tables 4.2.6.8 and 6.1.1.4'
Cl Cl 0.3639 0.7018 'International Tables Vol C Tables 4.2.6.8 and 6.1.1.4'
Pd Pd 0.1215 3.9337 'International Tables Vol C Tables 4.2.6.8 and 6.1.1.4'

loop_
_geom_angle_atom_site_label_1
_geom_angle_atom_site_label_2
_geom_angle_atom_site_label_3
_geom_angle
_geom_angle_publ_flag
C1 Pd1 C17 98.33(11) ?
C1 Pd1 N3 84.04(11) yes
C17 Pd1 N3 170.62(11) ?
C1 Pd1 N6 170.58(11) ?
C17 Pd1 N6 84.68(11) yes
N3 Pd1 N6 91.62(10) ?
C1 N1 C2 126.4(3) ?
C1 N1 H1 116.8 ?
C2 N1 H1 116.8 ?
C1 N2 C9 125.6(3) ?
C1 N2 H2 117.2 ?
C9 N2 H2 117.2 ?
C16 N3 Pd1 104.89(17) ?
C16 N3 H3A 110.8 ?
Pd1 N3 H3A 110.8 ?
C16 N3 H3B 110.8 ?
Pd1 N3 H3B 110.8 ?
H3A N3 H3B 108.8 ?
C17 N4 C18 125.1(3) ?
C17 N4 H4 117.4 ?
C18 N4 H4 117.4 ?
C17 N5 C25 125.0(2) ?
C17 N5 H5 117.5 ?
C25 N5 H5 117.5 ?
C32 N6 Pd1 102.56(17) ?
C32 N6 H6A 111.3 ?
Pd1 N6 H6A 111.3 ?
C32 N6 H6B 111.3 ?
Pd1 N6 H6B 111.3 ?
H6A N6 H6B 109.2 ?
N1 C1 N2 117.6(3) ?
N1 C1 Pd1 125.6(2) ?
N2 C1 Pd1 116.7(2) ?
C3 C2 C7 119.7(3) ?
C3 C2 N1 120.4(3) ?
C7 C2 N1 119.7(3) ?
C4 C3 C2 121.5(3) ?
C4 C3 Cl1 118.4(3) ?
C2 C3 Cl1 120.1(2) ?
C5 C4 C3 118.9(3) ?
C5 C4 H4A 120.6 ?
C3 C4 H4A 120.6 ?
C4 C5 C6 120.4(3) ?
C4 C5 H5A 119.8 ?
C6 C5 H5A 119.8 ?
C5 C6 C7 121.6(3) ?
C5 C6 H6 119.2 ?
C7 C6 H6 119.2 ?
C6 C7 C2 117.9(3) ?
C6 C7 C8 121.4(3) ?
C2 C7 C8 120.7(3) ?
C7 C8 H8A 109.5 ?
C7 C8 H8B 109.5 ?
H8A C8 H8B 109.5 ?
C7 C8 H8C 109.5 ?
H8A C8 H8C 109.5 ?
H8B C8 H8C 109.5 ?
C16 C9 C10 119.0(3) ?
C16 C9 N2 121.2(3) ?
C10 C9 N2 119.8(3) ?
C11 C10 C9 121.9(3) ?
C11 C10 H10 119.0 ?
C9 C10 H10 119.0 ?
C10 C11 C13 118.8(3) ?
C10 C11 C12 120.4(3) ?
C13 C11 C12 120.8(3) ?
C11 C12 H12A 109.5 ?
C11 C12 H12B 109.5 ?
H12A C12 H12B 109.5 ?
C11 C12 H12C 109.5 ?
H12A C12 H12C 109.5 ?
H12B C12 H12C 109.5 ?
C15 C13 C11 119.4(3) ?
C15 C13 C14 119.2(3) ?
C11 C13 C14 121.5(3) ?
C13 C14 H14A 109.5 ?
C13 C14 H14B 109.5 ?
H14A C14 H14B 109.5 ?
C13 C14 H14C 109.5 ?
H14A C14 H14C 109.5 ?
H14B C14 H14C 109.5 ?
C16 C15 C13 121.4(3) ?
C16 C15 H15 119.3 ?
C13 C15 H15 119.3 ?
C15 C16 C9 119.5(3) ?
C15 C16 N3 121.5(3) ?
C9 C16 N3 119.0(3) ?
N4 C17 N5 116.3(3) ?
N4 C17 Pd1 127.2(2) ?
N5 C17 Pd1 116.4(2) ?
C19 C18 C23 119.5(3) ?
C19 C18 N4 121.3(3) ?
C23 C18 N4 119.2(3) ?
C18 C19 C20 121.3(3) ?
C18 C19 Cl2 121.0(2) ?
C20 C19 Cl2 117.7(3) ?
C21 C20 C19 118.6(3) ?
C21 C20 H20 120.7 ?
C19 C20 H20 120.7 ?
C20 C21 C22 120.5(3) ?
C20 C21 H21 119.7 ?
C22 C21 H21 119.7 ?
C23 C22 C21 121.4(3) ?
C23 C22 H22 119.3 ?
C21 C22 H22 119.3 ?
C22 C23 C18 118.6(3) ?
C22 C23 C24 120.9(3) ?
C18 C23 C24 120.5(3) ?
C23 C24 H24A 109.5 ?
C23 C24 H24B 109.5 ?
H24A C24 H24B 109.5 ?
C23 C24 H24C 109.5 ?
H24A C24 H24C 109.5 ?
H24B C24 H24C 109.5 ?
C26 C25 C32 119.1(3) ?
C26 C25 N5 119.9(3) ?
C32 C25 N5 121.0(3) ?
C25 C26 C27 121.7(3) ?
C25 C26 H26 119.2 ?
C27 C26 H26 119.2 ?
C26 C27 C29 119.0(3) ?
C26 C27 C28 120.0(3) ?
C29 C27 C28 120.9(3) ?
C27 C28 H28A 109.5 ?
C27 C28 H28B 109.5 ?
H28A C28 H28B 109.5 ?
C27 C28 H28C 109.5 ?
H28A C28 H28C 109.5 ?
H28B C28 H28C 109.5 ?
C31 C29 C27 119.0(3) ?
C31 C29 C30 119.7(3) ?
C27 C29 C30 121.3(3) ?
C29 C30 H30A 109.5 ?
C29 C30 H30B 109.5 ?
H30A C30 H30B 109.5 ?
C29 C30 H30C 109.5 ?
H30A C30 H30C 109.5 ?
H30B C30 H30C 109.5 ?
C32 C31 C29 121.1(3) ?
C32 C31 H31 119.4 ?
C29 C31 H31 119.4 ?
C31 C32 C25 119.6(3) ?
C31 C32 N6 122.1(3) ?
C25 C32 N6 118.3(3) ?
N7 C33 C34 178.7(4) ?
C33 C34 H34A 109.5 ?
C33 C34 H34B 109.5 ?
H34A C34 H34B 109.5 ?
C33 C34 H34C 109.5 ?
H34A C34 H34C 109.5 ?
H34B C34 H34C 109.5 ?
N8 C35 C36 179.4(4) ?
C35 C36 H36A 109.5 ?
C35 C36 H36B 109.5 ?
H36A C36 H36B 109.5 ?
C35 C36 H36C 109.5 ?
H36A C36 H36C 109.5 ?
H36B C36 H36C 109.5 ?
N9 C37 C38 178.7(6) ?
C37 C38 H38A 109.5 ?
C37 C38 H38B 109.5 ?
H38A C38 H38B 109.5 ?
C37 C38 H38C 109.5 ?
H38A C38 H38C 109.5 ?
H38B C38 H38C 109.5 ?
N10 C39 C40 174.7(11) ?
C39 C40 H40A 109.5 ?
C39 C40 H40B 109.5 ?
H40A C40 H40B 109.5 ?
C39 C40 H40C 109.5 ?
H40A C40 H40C 109.5 ?
H40B C40 H40C 109.5 ?

loop_
_geom_bond_atom_site_label_1
_geom_bond_atom_site_label_2
_geom_bond_distance
_geom_bond_publ_flag
Pd1 C1 2.008(3) yes
Pd1 C17 2.027(3) yes
Pd1 N3 2.095(2) yes
Pd1 N6 2.105(2) yes
Cl1 C3 1.728(3) ?
Cl2 C19 1.729(3) ?
N1 C1 1.329(4) ?
N1 C2 1.434(4) ?
N1 H1 0.8800 ?
N2 C1 1.332(4) ?
N2 C9 1.420(4) ?
N2 H2 0.8800 ?
N3 C16 1.438(4) ?
N3 H3A 0.9200 ?
N3 H3B 0.9200 ?
N4 C17 1.331(4) ?
N4 C18 1.443(4) ?
N4 H4 0.8800 ?
N5 C17 1.333(4) ?
N5 C25 1.420(4) ?
N5 H5 0.8800 ?
N6 C32 1.443(4) ?
N6 H6A 0.9200 ?
N6 H6B 0.9200 ?
N7 C33 1.128(5) ?
N8 C35 1.130(5) ?
N9 C37 1.138(6) ?
N10 C39 0.979(12) ?
C2 C3 1.394(5) ?
C2 C7 1.410(4) ?
C3 C4 1.392(5) ?
C4 C5 1.376(5) ?
C4 H4A 0.9500 ?
C5 C6 1.392(5) ?
C5 H5A 0.9500 ?
C6 C7 1.396(5) ?
C6 H6 0.9500 ?
C7 C8 1.548(4) ?
C8 H8A 0.9800 ?
C8 H8B 0.9800 ?
C8 H8C 0.9800 ?
C9 C16 1.396(4) ?
C9 C10 1.397(4) ?
C10 C11 1.388(4) ?
C10 H10 0.9500 ?
C11 C13 1.400(5) ?
C11 C12 1.508(4) ?
C12 H12A 0.9800 ?
C12 H12B 0.9800 ?
C12 H12C 0.9800 ?
C13 C15 1.400(4) ?
C13 C14 1.510(5) ?
C14 H14A 0.9800 ?
C14 H14B 0.9800 ?
C14 H14C 0.9800 ?
C15 C16 1.383(4) ?
C15 H15 0.9500 ?
C18 C19 1.395(5) ?
C18 C23 1.406(4) ?
C19 C20 1.397(4) ?
C20 C21 1.383(5) ?
C20 H20 0.9500 ?
C21 C22 1.389(5) ?
C21 H21 0.9500 ?
C22 C23 1.388(4) ?
C22 H22 0.9500 ?
C23 C24 1.561(4) ?
C24 H24A 0.9800 ?
C24 H24B 0.9800 ?
C24 H24C 0.9800 ?
C25 C26 1.385(4) ?
C25 C32 1.394(4) ?
C26 C27 1.388(4) ?
C26 H26 0.9500 ?
C27 C29 1.405(5) ?
C27 C28 1.508(4) ?
C28 H28A 0.9800 ?
C28 H28B 0.9800 ?
C28 H28C 0.9800 ?
C29 C31 1.396(4) ?
C29 C30 1.503(5) ?
C30 H30A 0.9800 ?
C30 H30B 0.9800 ?
C30 H30C 0.9800 ?
C31 C32 1.387(4) ?
C31 H31 0.9500 ?
C33 C34 1.460(6) ?
C34 H34A 0.9800 ?
C34 H34B 0.9800 ?
C34 H34C 0.9800 ?
C35 C36 1.449(6) ?
C36 H36A 0.9800 ?
C36 H36B 0.9800 ?
C36 H36C 0.9800 ?
C37 C38 1.446(6) ?
C38 H38A 0.9800 ?
C38 H38B 0.9800 ?
C38 H38C 0.9800 ?
C39 C40 1.448(15) ?
C40 H40A 0.9800 ?
C40 H40B 0.9800 ?
C40 H40C 0.9800 ?

loop_
_geom_hbond_atom_site_label_D
_geom_hbond_atom_site_label_H
_geom_hbond_atom_site_label_A
_geom_hbond_distance_DH
_geom_hbond_distance_HA
_geom_hbond_distance_DA
_geom_hbond_angle_DHA
_geom_hbond_site_symmetry_A
_geom_hbond_publ_flag
N1 H1 Cl4 0.88 2.27 3.136(3) 167.4 . yes
N2 H2 N7 0.88 2.22 3.011(4) 150.1 1_455 yes
N3 H3A Cl4 0.92 2.49 3.399(3) 168.1 2_665 yes
N3 H3B Cl3 0.92 2.23 3.132(2) 167.9 2_665 yes
N4 H4 Cl4 0.88 2.41 3.246(3) 158.4 . yes
N5 H5 N8 0.88 2.14 2.920(4) 147.1 . yes
N6 H6A Cl3 0.92 2.29 3.200(3) 173.2 . yes
N6 H6B Cl4 0.92 2.46 3.367(3) 167.7 2_665 yes
